data_1507007
loop_
_publ_author_name
'Ihm, Hyejae'
'Ahn, Jae-Suk'
'Lah, Myoung Soo'
'Ko, Young Ho'
'Paek, Kyungsoo'

_publ_section_title
;
 Oligobisvelcraplex: self-assembled linear oligomer by solvophobic
 pi-pistacking interaction of bisvelcrands based on resorcin[4]arene.
;
_journal_issue 22
_journal_name_full 'Organic letters'
_journal_page_first 3893
_journal_page_last 3896
_journal_paper_doi 10.1021/ol048539f
_journal_volume 6
_journal_year 2004
_chemical_formula_sum 'C89 H81 Br N8 O9'
_chemical_formula_weight 1486.53
_chemical_name_systematic
; 
 ? 
;
_space_group_IT_number 15
_symmetry_cell_setting monoclinic
_symmetry_space_group_name_Hall '-C 2yc'
_symmetry_space_group_name_H-M 'C 1 2/c 1'
_atom_sites_solution_hydrogens geom
_atom_sites_solution_primary direct
_atom_sites_solution_secondary difmap
_audit_creation_method SHELXL-97
_cell_angle_alpha 90.00
_cell_angle_beta 113.646(2)
_cell_angle_gamma 90.00
_cell_formula_units_Z 16
_cell_length_a 36.820(3)
_cell_length_b 29.693(3)
_cell_length_c 38.200(3)
_cell_measurement_reflns_used 1024
_cell_measurement_temperature 173(2)
_cell_measurement_theta_max 28.30
_cell_measurement_theta_min 1.02
_cell_volume 38257(6)
_computing_cell_refinement 'Bruker SAINT'
_computing_data_collection 'Bruker SMART'
_computing_data_reduction 'Bruker SAINT'
_computing_molecular_graphics ORTEP3
_computing_publication_material WinGX
_computing_structure_refinement 'Bruker SHELXTL'
_computing_structure_solution 'Bruker SHELXTL'
_diffrn_ambient_temperature 173(2)
_diffrn_measured_fraction_theta_full 0.955
_diffrn_measured_fraction_theta_max 0.955
_diffrn_measurement_device_type 'CCD area detector'
_diffrn_measurement_method 'omega scans'
_diffrn_radiation_monochromator graphite
_diffrn_radiation_source 'fine-focus sealed tube'
_diffrn_radiation_type MoK\a
_diffrn_radiation_wavelength 0.71073
_diffrn_reflns_av_R_equivalents 0.1734
_diffrn_reflns_av_sigmaI/netI 0.3341
_diffrn_reflns_limit_h_max 43
_diffrn_reflns_limit_h_min -47
_diffrn_reflns_limit_k_max 38
_diffrn_reflns_limit_k_min -38
_diffrn_reflns_limit_l_max 40
_diffrn_reflns_limit_l_min -50
_diffrn_reflns_number 120558
_diffrn_reflns_theta_full 28.32
_diffrn_reflns_theta_max 28.32
_diffrn_reflns_theta_min 1.27
_diffrn_standards_decay_% <2.0
_exptl_absorpt_coefficient_mu 0.482
_exptl_absorpt_correction_T_max 0.8123
_exptl_absorpt_correction_T_min 0.6991
_exptl_absorpt_correction_type multi-scan
_exptl_absorpt_process_details 'Bruker SADABS'
_exptl_crystal_colour colorless
_exptl_crystal_density_diffrn 1.032
_exptl_crystal_density_method 'not measured'
_exptl_crystal_description block
_exptl_crystal_F_000 12448
_exptl_crystal_size_max 0.80
_exptl_crystal_size_mid 0.50
_exptl_crystal_size_min 0.45
_refine_diff_density_max 1.914
_refine_diff_density_min -1.087
_refine_diff_density_rms 0.205
_refine_ls_extinction_method none
_refine_ls_goodness_of_fit_ref 1.296
_refine_ls_hydrogen_treatment mixed
_refine_ls_matrix_type full
_refine_ls_number_parameters 1663
_refine_ls_number_reflns 45568
_refine_ls_number_restraints 44
_refine_ls_restrained_S_all 1.329
_refine_ls_R_factor_all 0.4691
_refine_ls_R_factor_gt 0.2233
_refine_ls_shift/su_max 3.182
_refine_ls_shift/su_mean 0.042
_refine_ls_structure_factor_coef Fsqd
_refine_ls_weighting_details 'calc w=1/[\s^2^(Fo^2^)+(0.2000P)^2^+0.0000P] where P=(Fo^2^+2Fc^2^)/3'
_refine_ls_weighting_scheme calc
_refine_ls_wR_factor_gt 0.5004
_refine_ls_wR_factor_ref 0.5895
_reflns_number_gt 10057
_reflns_number_total 45568
_reflns_threshold_expression >2sigma(I)
_cod_data_source_file ol048539fsi20040726_090939.cif
_cod_data_source_block o3_117mo
_cod_depositor_comments
;
The following automatic conversions were performed:

'_symmetry_cell_setting' value 'Monoclinic' changed to 'monoclinic'
according to /home/saulius/struct/CIF-dictionaries/cif_core.dic
dictionary named 'cif_core.dic' version 2.4.1 from
2010-06-29.

'_exptl_absorpt_correction_type' value 'Multi-scan'
changed to 'multi-scan' according to
/home/saulius/struct/CIF-dictionaries/cif_core.dic dictionary named
'cif_core.dic' version 2.4.1 from 2010-06-29.

Automatic conversion script
Id: cif_fix_values 1715 2011-07-08 13:25:40Z adriana 
;
_cod_original_sg_symbol_H-M C2/c
_cod_database_code 1507007

loop_
_symmetry_equiv_pos_as_xyz
'x, y, z'
'-x, y, -z+1/2'
'x+1/2, y+1/2, z'
'-x+1/2, y+1/2, -z+1/2'
'-x, -y, -z'
'x, -y, z-1/2'
'-x+1/2, -y+1/2, -z'
'x+1/2, -y+1/2, z-1/2'

loop_
_atom_site_label
_atom_site_type_symbol
_atom_site_fract_x
_atom_site_fract_y
_atom_site_fract_z
_atom_site_U_iso_or_equiv
_atom_site_adp_type
_atom_site_occupancy
_atom_site_symmetry_multiplicity
_atom_site_calc_flag
_atom_site_refinement_flags
_atom_site_disorder_assembly
_atom_site_disorder_group
O1A O 0.5732(2) -0.0247(3) 0.5182(2) 0.064(2) Uani 1 1 d . D .
O2A O 0.6458(2) -0.0348(2) 0.58423(19) 0.0509(19) Uani 1 1 d . D .
O3A O 0.7866(2) -0.0367(2) 0.6569(2) 0.0479(19) Uani 1 1 d . D .
O4A O 0.8690(2) -0.0323(3) 0.6709(2) 0.069(2) Uani 1 1 d . D .
O5A O 0.8715(2) 0.1257(3) 0.6761(2) 0.073(2) Uani 1 1 d . D .
O6A O 0.7889(2) 0.1322(2) 0.6615(2) 0.0516(19) Uani 1 1 d . D .
O7A O 0.6487(2) 0.1377(2) 0.58974(19) 0.0509(19) Uani 1 1 d . D .
O8A O 0.5758(2) 0.1323(2) 0.5258(2) 0.064(2) Uani 1 1 d . D .
N1A N 0.5570(3) -0.0942(3) 0.5259(3) 0.062(3) Uani 1 1 d . . .
N2A N 0.6295(3) -0.1084(3) 0.5901(3) 0.057(3) Uani 1 1 d . . .
N3A N 0.7933(3) -0.1130(3) 0.6724(3) 0.059(3) Uani 1 1 d . . .
N4A N 0.8764(3) -0.1021(4) 0.6940(3) 0.066(3) Uani 1 1 d . . .
N5A N 0.8799(3) 0.1936(4) 0.7008(3) 0.081(3) Uani 1 1 d . . .
N6A N 0.7981(3) 0.2060(3) 0.6811(3) 0.059(3) Uani 1 1 d . . .
N7A N 0.6353(3) 0.2121(3) 0.5980(3) 0.057(3) Uani 1 1 d . . .
N8A N 0.5623(3) 0.2020(4) 0.5345(3) 0.075(3) Uani 1 1 d . . .
C1A C 0.5835(4) -0.0631(4) 0.5390(4) 0.059(3) Uani 1 1 d . . .
C2A C 0.6209(4) -0.0713(4) 0.5722(4) 0.055(3) Uani 1 1 d . . .
C3A C 0.8095(4) -0.0748(4) 0.6688(3) 0.056(3) Uani 1 1 d . . .
C4A C 0.8513(4) -0.0696(4) 0.6779(3) 0.060(3) Uani 1 1 d . . .
C5A C 0.8539(5) 0.1628(4) 0.6837(4) 0.069(4) Uani 1 1 d . . .
C6A C 0.8131(4) 0.1691(4) 0.6753(3) 0.051(3) Uani 1 1 d . . .
C7A C 0.5877(4) 0.1699(4) 0.5467(4) 0.059(3) Uani 1 1 d . . .
C8A C 0.6246(4) 0.1744(4) 0.5788(4) 0.054(3) Uani 1 1 d . . .
C9A C 0.6532(3) -0.0298(3) 0.5141(3) 0.048(3) Uani 1 1 d D . .
H9A H 0.6351 -0.0552 0.5134 0.058 Uiso 1 1 calc R A 1
C10A C 0.6895(4) -0.0357(3) 0.5505(3) 0.046(3) Uani 1 1 d . D .
C11A C 0.6844(3) -0.0396(3) 0.5850(3) 0.042(3) Uani 1 1 d . . .
C12A C 0.7159(3) -0.0418(3) 0.6210(3) 0.045(3) Uani 1 1 d . D .
C13A C 0.7544(4) -0.0396(3) 0.6211(4) 0.049(3) Uani 1 1 d . . .
C14A C 0.7614(4) -0.0373(3) 0.5884(3) 0.048(3) Uani 1 1 d . D .
C15A C 0.7274(4) -0.0356(3) 0.5530(3) 0.056(3) Uani 1 1 d . . .
H15A H 0.7315 -0.0343 0.5300 0.067 Uiso 1 1 calc R D .
C16A C 0.8030(3) -0.0343(3) 0.5908(3) 0.051(3) Uani 1 1 d D . .
H16A H 0.8165 -0.0586 0.6097 0.061 Uiso 1 1 calc R B 1
C17A C 0.8212(4) 0.0089(4) 0.6147(4) 0.053(3) Uani 1 1 d . D .
C18A C 0.8493(4) 0.0074(4) 0.6523(4) 0.067(4) Uani 1 1 d . . .
C19A C 0.8651(3) 0.0466(4) 0.6734(4) 0.056(3) Uani 1 1 d . D .
C20A C 0.8510(4) 0.0877(4) 0.6545(4) 0.063(3) Uani 1 1 d . . .
C21A C 0.8223(4) 0.0898(4) 0.6169(4) 0.062(3) Uani 1 1 d . D .
C22A C 0.8076(3) 0.0494(4) 0.5992(3) 0.053(3) Uani 1 1 d . . .
H22A H 0.7867 0.0502 0.5744 0.063 Uiso 1 1 calc R D .
C23A C 0.8064(3) 0.1345(4) 0.5966(3) 0.053(3) Uani 1 1 d D . .
H23A H 0.8217 0.1591 0.6142 0.064 Uiso 1 1 calc R C 1
C24A C 0.7626(4) 0.1379(3) 0.5929(3) 0.050(3) Uani 1 1 d . D .
C25A C 0.7557(4) 0.1385(3) 0.6269(3) 0.044(3) Uani 1 1 d . . .
C26A C 0.7178(4) 0.1401(3) 0.6266(3) 0.047(3) Uani 1 1 d . D .
C27A C 0.6866(4) 0.1410(3) 0.5908(3) 0.041(3) Uani 1 1 d . . .
C28A C 0.6911(4) 0.1414(3) 0.5569(3) 0.046(3) Uani 1 1 d . D .
C29A C 0.7292(4) 0.1393(3) 0.5579(3) 0.054(3) Uani 1 1 d . . .
H29A H 0.7328 0.1388 0.5347 0.065 Uiso 1 1 calc R D .
C30A C 0.6555(4) 0.1394(4) 0.5211(3) 0.057(3) Uani 1 1 d D . .
H30A H 0.6380 0.1644 0.5227 0.069 Uiso 1 1 calc R D .
C31A C 0.6324(4) 0.0951(3) 0.5200(3) 0.056(3) Uani 1 1 d . D .
C32A C 0.5981(4) 0.0942(4) 0.5273(3) 0.052(3) Uani 1 1 d . . .
C33A C 0.5801(4) 0.0529(5) 0.5255(3) 0.067(4) Uani 1 1 d . D .
C34A C 0.5965(4) 0.0139(4) 0.5222(3) 0.051(3) Uani 1 1 d . . .
C35A C 0.6322(3) 0.0125(4) 0.5176(3) 0.048(3) Uani 1 1 d . D .
C36A C 0.6502(3) 0.0545(4) 0.5181(3) 0.054(3) Uani 1 1 d . . .
H36A H 0.6755 0.0550 0.5172 0.065 Uiso 1 1 calc R D .
C37A C 0.5675(4) -0.1351(4) 0.5467(4) 0.060(3) Uani 1 1 d . . .
C38A C 0.5381(4) -0.1713(5) 0.5336(4) 0.086(4) Uani 1 1 d . . .
H38A H 0.5140 -0.1664 0.5119 0.103 Uiso 1 1 calc R . .
C39A C 0.5443(6) -0.2104(5) 0.5512(5) 0.114(6) Uani 1 1 d . . .
H39A H 0.5245 -0.2332 0.5430 0.137 Uiso 1 1 calc R . .
C40A C 0.5822(6) -0.2183(5) 0.5837(5) 0.101(5) Uani 1 1 d . . .
H40A H 0.5884 -0.2466 0.5963 0.121 Uiso 1 1 calc R . .
C41A C 0.6082(5) -0.1832(5) 0.5949(4) 0.090(5) Uani 1 1 d . . .
H41A H 0.6322 -0.1877 0.6166 0.108 Uiso 1 1 calc R . .
C42A C 0.6024(4) -0.1408(4) 0.5769(4) 0.058(3) Uani 1 1 d . . .
C43A C 0.8198(4) -0.1487(4) 0.6873(3) 0.058(3) Uani 1 1 d . . .
C44A C 0.8049(4) -0.1897(4) 0.6910(4) 0.076(4) Uani 1 1 d . . .
H44A H 0.7771 -0.1939 0.6825 0.092 Uiso 1 1 calc R . .
C45A C 0.8298(6) -0.2236(4) 0.7067(4) 0.094(5) Uani 1 1 d . . .
H45A H 0.8195 -0.2521 0.7092 0.113 Uiso 1 1 calc R . .
C46A C 0.8701(5) -0.2182(5) 0.7192(5) 0.106(6) Uani 1 1 d . . .
H46A H 0.8873 -0.2428 0.7306 0.127 Uiso 1 1 calc R . .
C47A C 0.8855(5) -0.1783(5) 0.7154(4) 0.082(4) Uani 1 1 d . . .
H47A H 0.9134 -0.1749 0.7237 0.098 Uiso 1 1 calc R . .
C48A C 0.8605(5) -0.1419(4) 0.6991(3) 0.066(4) Uani 1 1 d . . .
C49A C 0.8648(5) 0.2336(5) 0.7073(4) 0.086(5) Uani 1 1 d . . .
C50A C 0.8917(5) 0.2678(7) 0.7249(5) 0.120(6) Uani 1 1 d . . .
H50A H 0.9194 0.2625 0.7341 0.144 Uiso 1 1 calc R . .
C51A C 0.8771(6) 0.3106(7) 0.7289(6) 0.141(8) Uani 1 1 d . . .
H51A H 0.8950 0.3351 0.7380 0.170 Uiso 1 1 calc R . .
C52A C 0.8385(7) 0.3172(5) 0.7200(5) 0.119(7) Uani 1 1 d . . .
H52A H 0.8301 0.3451 0.7265 0.143 Uiso 1 1 calc R . .
C53A C 0.8087(4) 0.2824(5) 0.7006(4) 0.087(4) Uani 1 1 d . . .
H53A H 0.7810 0.2879 0.6913 0.105 Uiso 1 1 calc R . .
C54A C 0.8245(5) 0.2402(4) 0.6969(3) 0.065(4) Uani 1 1 d . . .
C55A C 0.6094(5) 0.2469(4) 0.5866(4) 0.068(4) Uani 1 1 d . . .
C56A C 0.6198(4) 0.2880(4) 0.6063(4) 0.079(4) Uani 1 1 d . . .
H56A H 0.6446 0.2910 0.6275 0.095 Uiso 1 1 calc R . .
C57A C 0.5937(7) 0.3246(5) 0.5945(5) 0.112(6) Uani 1 1 d . . .
H57A H 0.6008 0.3524 0.6078 0.134 Uiso 1 1 calc R . .
C58A C 0.5562(6) 0.3204(5) 0.5625(5) 0.108(6) Uani 1 1 d . . .
H58A H 0.5384 0.3451 0.5549 0.129 Uiso 1 1 calc R . .
C59A C 0.5462(5) 0.2809(5) 0.5429(5) 0.103(5) Uani 1 1 d . . .
H59A H 0.5215 0.2782 0.5216 0.123 Uiso 1 1 calc R . .
C60A C 0.5733(5) 0.2429(4) 0.5546(4) 0.071(4) Uani 1 1 d . . .
C61A C 0.7098(3) -0.0447(3) 0.6577(3) 0.059(3) Uani 1 1 d . . .
H61A H 0.7144 -0.0150 0.6700 0.088 Uiso 1 1 calc R D .
H61B H 0.7284 -0.0665 0.6749 0.088 Uiso 1 1 calc R . .
H61C H 0.6826 -0.0543 0.6521 0.088 Uiso 1 1 calc R . .
C62A C 0.8947(4) 0.0467(4) 0.7144(4) 0.082(4) Uani 1 1 d . . .
H62A H 0.8871 0.0693 0.7288 0.122 Uiso 1 1 calc R D .
H62B H 0.9211 0.0539 0.7154 0.122 Uiso 1 1 calc R . .
H62C H 0.8953 0.0169 0.7257 0.122 Uiso 1 1 calc R . .
C63A C 0.7126(3) 0.1397(3) 0.6637(3) 0.049(3) Uani 1 1 d . . .
H63A H 0.7187 0.1096 0.6751 0.073 Uiso 1 1 calc R D .
H63B H 0.6852 0.1475 0.6589 0.073 Uiso 1 1 calc R . .
H63C H 0.7306 0.1617 0.6813 0.073 Uiso 1 1 calc R . .
C64A C 0.5508(3) 0.0570(4) 0.5345(3) 0.143(9) Uani 1 1 d . . .
H64A H 0.5319 0.0787 0.5174 0.214 Uiso 1 1 calc R D .
H64B H 0.5600 0.0678 0.5609 0.214 Uiso 1 1 calc R . .
H64C H 0.5378 0.0277 0.5323 0.214 Uiso 1 1 calc R . .
C65A C 0.6583(4) -0.0320(3) 0.4723(3) 2(2) Uiso 0.233(8) 1 d PRD D 1
C66A C 0.6933(4) -0.0239(3) 0.4678(3) 2.0(6) Uiso 0.233(8) 1 d PR D 1
C67A C 0.6929(3) -0.0204(3) 0.4314(3) 2.0(5) Uiso 0.233(8) 1 d PR D 1
C68A C 0.6574(3) -0.0250(4) 0.3995(2) 0.045(13) Uiso 0.233(8) 1 d PRD D 1
C69A C 0.6224(3) -0.0331(4) 0.4040(2) 0.074(16) Uiso 0.233(8) 1 d PR D 1
C70A C 0.6228(3) -0.0366(3) 0.4404(3) 0.000(7) Uiso 0.233(8) 1 d PR D 1
Br1A Br 0.6659(3) -0.0427(4) 0.3578(2) 0.167(8) Uani 0.233(8) 1 d PRD D 1
C65C C 0.6607(4) -0.0321(4) 0.4784(3) 0.036(3) Uiso 0.767(8) 1 d PD D 2
C66C C 0.6933(4) -0.0239(3) 0.4678(3) 2.0(6) Uiso 0.77 1 d P D 2
C67C C 0.6929(3) -0.0204(3) 0.4314(3) 2.0(5) Uiso 0.77 1 d P D 2
C68C C 0.6667(7) -0.0434(9) 0.3986(6) 0.136(9) Uiso 0.767(8) 1 d PD D 2
C69C C 0.6802(3) -0.0480(4) 0.3643(3) 0.016(3) Uiso 0.767(8) 1 d PD D 2
C71A C 0.8204(3) -0.0419(4) 0.5601(3) 0.09(3) Uiso 0.235(6) 1 d PRD D 1
C72A C 0.8503(3) -0.0186(4) 0.5544(3) 0.060(16) Uiso 0.235(6) 1 d PR D 1
C73A C 0.8556(3) -0.0244(4) 0.5207(3) 0.253(13) Uiso 0.235(6) 1 d PR D 1
C74A C 0.8310(3) -0.0535(4) 0.4926(3) 0.269(15) Uiso 0.235(6) 1 d PRD D 1
C75A C 0.8011(3) -0.0767(4) 0.4984(3) 0.034(10) Uiso 0.235(6) 1 d PR D 1
C76A C 0.7958(3) -0.0709(4) 0.5321(3) 0.038(10) Uiso 0.235(6) 1 d PR D 1
Br2A Br 0.8327(3) -0.0520(3) 0.4431(2) 0.100(4) Uani 0.235(6) 1 d PD D 1
C71C C 0.8076(5) -0.0350(4) 0.5547(4) 0.040(4) Uiso 0.765(6) 1 d P D 2
C72C C 0.8525(9) -0.0369(11) 0.5605(9) 0.176(12) Uiso 0.765(6) 1 d P D 2
C73C C 0.8556(3) -0.0244(4) 0.5207(3) 0.253(13) Uiso 0.76 1 d P D 2
C74C C 0.8310(3) -0.0535(4) 0.4926(3) 0.269(15) Uiso 0.76 1 d P D 2
C75C C 0.8458(3) -0.0703(3) 0.4553(2) 0.094(10) Uiso 0.765(6) 1 d P D 2
C77A C 0.8111(3) 0.1410(3) 0.5588(2) 0.072(4) Uiso 0.228(6) 1 d PRD D 1
C78A C 0.8394(3) 0.1127(3) 0.5551(2) 0.39(2) Uiso 0.228(6) 1 d PR D 1
C79A C 0.8529(3) 0.1203(3) 0.5265(2) 0.189(9) Uiso 0.228(6) 1 d PRD D 1
C80A C 0.8381(3) 0.1563(3) 0.5016(2) 0.14(3) Uiso 0.228(6) 1 d PRD D 1
C81A C 0.8098(3) 0.1847(3) 0.5053(2) 0.053(13) Uiso 0.228(6) 1 d PR D 1
C82A C 0.7963(3) 0.1771(3) 0.5339(2) 0.071(16) Uiso 0.228(6) 1 d PR D 1
Br3A Br 0.8412(3) 0.1750(4) 0.4557(3) 0.150(6) Uani 0.228(6) 1 d PD D 1
C77C C 0.8111(3) 0.1410(3) 0.5588(2) 0.072(4) Uiso 0.77 1 d P D 2
C78C C 0.8394(3) 0.1127(3) 0.5551(2) 0.39(2) Uiso 0.77 1 d P D 2
C79C C 0.8529(3) 0.1203(3) 0.5265(2) 0.189(9) Uiso 0.77 1 d P D 2
C80C C 0.8920(7) 0.1035(12) 0.5267(11) 0.244(16) Uiso 0.772(6) 1 d PD D 2
C81C C 0.9020(3) 0.1025(4) 0.4865(3) 0.29(2) Uiso 0.772(6) 1 d P D 2
C83A C 0.6602(3) 0.1466(4) 0.4844(3) 0.084(4) Uiso 1 1 d RD D .
C84A C 0.6851(3) 0.1802(4) 0.4814(3) 0.286(15) Uiso 1 1 d R . .
C85A C 0.6825(3) 0.1936(4) 0.4456(3) 0.41(2) Uiso 1 1 d R D .
C86A C 0.6550(3) 0.1734(4) 0.4128(3) 0.342(19) Uiso 1 1 d RD . .
C87A C 0.6301(3) 0.1398(4) 0.4159(3) 0.13(2) Uiso 0.309(6) 1 d PR D .
C88A C 0.6327(3) 0.1264(4) 0.4517(3) 0.097(15) Uiso 0.309(6) 1 d PR . .
Br4A Br 0.6672(2) 0.1822(3) 0.36835(16) 0.157(4) Uani 0.309(6) 1 d PD D .
O1B O 0.78116(19) 0.87284(19) 0.25056(18) 0.0401(17) Uani 1 1 d . H .
O2B O 0.7671(3) 0.7850(2) 0.2719(2) 0.062(2) Uani 1 1 d . H .
O3B O 0.6299(3) 0.7838(2) 0.2010(2) 0.060(2) Uani 1 1 d . H .
O4B O 0.6277(2) 0.8711(2) 0.17079(18) 0.0417(17) Uani 1 1 d . H .
O5B O 0.6271(2) 1.03261(19) 0.1666(2) 0.0463(19) Uani 1 1 d . H .
O6B O 0.6307(3) 1.1218(2) 0.1942(2) 0.062(2) Uani 1 1 d . H .
O7B O 0.7671(2) 1.1232(2) 0.2683(2) 0.057(2) Uani 1 1 d . H .
O8B O 0.7798(2) 1.0341(2) 0.24809(18) 0.0424(18) Uani 1 1 d . H .
N1B N 0.8481(3) 0.8581(3) 0.2754(2) 0.051(2) Uani 1 1 d . . .
N2B N 0.8311(3) 0.7703(3) 0.2943(3) 0.055(3) Uani 1 1 d . . .
N3B N 0.5707(3) 0.7699(3) 0.1579(3) 0.062(3) Uani 1 1 d . . .
N4B N 0.5646(3) 0.8554(3) 0.1252(3) 0.049(2) Uani 1 1 d . . .
N5B N 0.5622(3) 1.0439(3) 0.1251(3) 0.048(2) Uani 1 1 d . . .
N6B N 0.5691(3) 1.1331(3) 0.1512(3) 0.066(3) Uani 1 1 d . . .
N7B N 0.8324(3) 1.1368(3) 0.2889(3) 0.054(2) Uani 1 1 d . . .
N8B N 0.8461(3) 1.0491(3) 0.2705(2) 0.051(2) Uani 1 1 d . . .
C1B C 0.8125(4) 0.8445(3) 0.2693(3) 0.047(3) Uani 1 1 d . . .
C2B C 0.8041(4) 0.8003(3) 0.2787(3) 0.048(3) Uani 1 1 d . . .
C3B C 0.5983(4) 0.7988(4) 0.1710(3) 0.045(3) Uani 1 1 d . . .
C4B C 0.5960(4) 0.8425(3) 0.1552(3) 0.044(3) Uani 1 1 d . . .
C5B C 0.5940(4) 1.0589(3) 0.1508(3) 0.046(3) Uani 1 1 d . . .
C6B C 0.5966(4) 1.1046(4) 0.1654(4) 0.063(4) Uani 1 1 d . . .
C7B C 0.8037(4) 1.1081(4) 0.2738(3) 0.046(3) Uani 1 1 d . . .
C8B C 0.8114(4) 1.0617(3) 0.2653(3) 0.043(3) Uani 1 1 d . . .
C9B C 0.7654(3) 0.8677(3) 0.3158(3) 0.046(3) Uani 1 1 d D . .
H9B H 0.7880 0.8496 0.3152 0.055 Uiso 1 1 calc R E 1
C10B C 0.7304(4) 0.8453(3) 0.2849(3) 0.051(3) Uani 1 1 d . H .
C11B C 0.7328(4) 0.8090(4) 0.2632(4) 0.053(3) Uani 1 1 d . . .
C12B C 0.6984(4) 0.7899(4) 0.2333(3) 0.052(3) Uani 1 1 d . H .
C13B C 0.6632(4) 0.8084(3) 0.2271(3) 0.049(3) Uani 1 1 d . . .
C14B C 0.6582(4) 0.8459(3) 0.2479(3) 0.047(3) Uani 1 1 d . H .
C15B C 0.6917(3) 0.8634(3) 0.2745(3) 0.045(3) Uani 1 1 d . . .
H15B H 0.6892 0.8899 0.2874 0.053 Uiso 1 1 calc R H .
C16B C 0.6176(3) 0.8679(3) 0.2402(3) 0.045(3) Uani 1 1 d D . .
H16B H 0.5977 0.8486 0.2202 0.054 Uiso 1 1 calc R F 1
C17B C 0.6168(3) 0.9125(3) 0.2203(3) 0.040(3) Uani 1 1 d . H .
C18B C 0.6210(3) 0.9132(3) 0.1861(3) 0.041(3) Uani 1 1 d . . .
C19B C 0.6230(3) 0.9519(3) 0.1656(3) 0.039(2) Uani 1 1 d . H .
C20B C 0.6216(3) 0.9918(3) 0.1842(3) 0.041(3) Uani 1 1 d . . .
C21B C 0.6167(3) 0.9939(3) 0.2184(3) 0.048(3) Uani 1 1 d . H .
C22B C 0.6155(3) 0.9544(3) 0.2361(3) 0.047(3) Uani 1 1 d . . .
H22B H 0.6136 0.9556 0.2602 0.056 Uiso 1 1 calc R H .
C23B C 0.6170(3) 1.0407(3) 0.2347(3) 0.051(3) Uani 1 1 d D . .
H23B H 0.5973 1.0588 0.2135 0.061 Uiso 1 1 calc R H .
C24B C 0.6580(4) 1.0624(3) 0.2434(3) 0.050(3) Uani 1 1 d . H .
C25B C 0.6630(4) 1.0983(4) 0.2221(3) 0.062(4) Uani 1 1 d . . .
H25B H 0.6650 1.0775 0.2024 0.074 Uiso 1 1 calc R H .
C26B C 0.6993(4) 1.1172(3) 0.2289(3) 0.048(3) Uani 1 1 d . H .
C27B C 0.7318(4) 1.0984(3) 0.2594(3) 0.051(3) Uani 1 1 d . . .
C28B C 0.7289(4) 1.0631(3) 0.2823(3) 0.051(3) Uani 1 1 d . H .
C29B C 0.6913(4) 1.0452(3) 0.2716(3) 0.052(3) Uani 1 1 d . . .
H29B H 0.6884 1.0192 0.2848 0.062 Uiso 1 1 calc R H .
C30B C 0.7645(4) 1.0408(3) 0.3163(3) 0.056(3) Uani 1 1 d D . .
H30B H 0.7880 1.0597 0.3192 0.067 Uiso 1 1 calc R G 1
C31B C 0.7717(3) 0.9949(3) 0.2999(3) 0.040(3) Uani 1 1 d . H .
C32B C 0.7674(3) 0.9552(3) 0.3154(3) 0.043(3) Uani 1 1 d . . .
H32B H 0.7610 0.9558 0.3372 0.052 Uiso 1 1 calc R H .
C33B C 0.7722(3) 0.9133(3) 0.3006(3) 0.050(3) Uani 1 1 d . H .
C34B C 0.7806(3) 0.9148(3) 0.2682(3) 0.044(3) Uani 1 1 d . . .
C35B C 0.7853(3) 0.9536(3) 0.2512(3) 0.041(3) Uani 1 1 d . H .
C36B C 0.7793(3) 0.9932(3) 0.2670(3) 0.039(3) Uani 1 1 d . . .
C37B C 0.8774(4) 0.8281(3) 0.2920(4) 0.062(3) Uani 1 1 d . . .
C38B C 0.9162(4) 0.8403(5) 0.2998(5) 0.100(5) Uani 1 1 d . . .
H38B H 0.9221 0.8696 0.2935 0.120 Uiso 1 1 calc R . .
C39B C 0.9468(4) 0.8085(6) 0.3173(5) 0.116(6) Uani 1 1 d . . .
H39B H 0.9733 0.8171 0.3222 0.140 Uiso 1 1 calc R . .
C40B C 0.9403(5) 0.7664(5) 0.3273(5) 0.112(6) Uani 1 1 d . . .
H40B H 0.9617 0.7462 0.3395 0.135 Uiso 1 1 calc R . .
C41B C 0.9009(5) 0.7536(4) 0.3191(4) 0.087(4) Uani 1 1 d . . .
H41B H 0.8958 0.7241 0.3255 0.104 Uiso 1 1 calc R . .
C42B C 0.8688(4) 0.7834(4) 0.3016(3) 0.062(3) Uani 1 1 d . . .
C43B C 0.5386(4) 0.7833(4) 0.1272(4) 0.067(4) Uani 1 1 d . . .
C44B C 0.5065(4) 0.7519(5) 0.1120(5) 0.090(5) Uani 1 1 d . . .
H44B H 0.5069 0.7238 0.1240 0.108 Uiso 1 1 calc R . .
C45B C 0.4742(6) 0.7651(6) 0.0783(6) 0.120(6) Uani 1 1 d . . .
H45B H 0.4542 0.7435 0.0656 0.144 Uiso 1 1 calc R . .
C46B C 0.4701(4) 0.8087(6) 0.0625(4) 0.084(4) Uani 1 1 d . . .
H46B H 0.4466 0.8169 0.0412 0.101 Uiso 1 1 calc R . .
C47B C 0.4998(4) 0.8383(4) 0.0779(4) 0.067(4) Uani 1 1 d . . .
H47B H 0.4977 0.8678 0.0675 0.081 Uiso 1 1 calc R . .
C48B C 0.5345(4) 0.8253(4) 0.1096(3) 0.055(3) Uani 1 1 d . . .
C49B C 0.5315(4) 1.0741(4) 0.1097(3) 0.056(3) Uani 1 1 d . . .
C50B C 0.4949(5) 1.0597(4) 0.0815(4) 0.071(4) Uani 1 1 d . . .
H50B H 0.4917 1.0296 0.0721 0.085 Uiso 1 1 calc R . .
C51B C 0.4642(4) 1.0895(6) 0.0679(3) 0.078(4) Uani 1 1 d . . .
H51B H 0.4391 1.0793 0.0502 0.094 Uiso 1 1 calc R . .
C52B C 0.4685(5) 1.1346(6) 0.0792(4) 0.090(5) Uani 1 1 d . . .
H52B H 0.4469 1.1548 0.0681 0.108 Uiso 1 1 calc R . .
C53B C 0.5023(5) 1.1495(4) 0.1052(4) 0.084(4) Uani 1 1 d . . .
H53B H 0.5049 1.1802 0.1129 0.101 Uiso 1 1 calc R . .
C54B C 0.5355(4) 1.1190(4) 0.1219(4) 0.059(3) Uani 1 1 d . . .
C55B C 0.8697(4) 1.1234(4) 0.2950(3) 0.053(3) Uani 1 1 d . . .
C56B C 0.9009(5) 1.1530(4) 0.3108(4) 0.073(4) Uani 1 1 d . . .
H56B H 0.8959 1.1830 0.3166 0.087 Uiso 1 1 calc R . .
C57B C 0.9376(5) 1.1400(5) 0.3181(4) 0.095(5) Uani 1 1 d . . .
H57B H 0.9587 1.1609 0.3292 0.114 Uiso 1 1 calc R . .
C58B C 0.9463(5) 1.0954(5) 0.3096(4) 0.097(5) Uani 1 1 d . . .
H58B H 0.9728 1.0865 0.3149 0.116 Uiso 1 1 calc R . .
C59B C 0.9162(5) 1.0664(4) 0.2940(4) 0.075(4) Uani 1 1 d . . .
H59B H 0.9213 1.0365 0.2883 0.090 Uiso 1 1 calc R . .
C60B C 0.8771(4) 1.0798(4) 0.2862(3) 0.052(3) Uani 1 1 d . . .
C61B C 0.7016(3) 0.7502(3) 0.2100(3) 0.064(3) Uani 1 1 d . . .
H61D H 0.6985 0.7222 0.2221 0.096 Uiso 1 1 calc R H .
H61E H 0.7276 0.7504 0.2087 0.096 Uiso 1 1 calc R . .
H61F H 0.6808 0.7521 0.1842 0.096 Uiso 1 1 calc R . .
C62B C 0.6274(3) 0.9499(3) 0.1280(3) 0.048(3) Uani 1 1 d . . .
H62D H 0.6556 0.9509 0.1327 0.073 Uiso 1 1 calc R H .
H62E H 0.6137 0.9756 0.1121 0.073 Uiso 1 1 calc R . .
H62F H 0.6158 0.9218 0.1147 0.073 Uiso 1 1 calc R . .
C63B C 0.7050(3) 1.1546(3) 0.2053(3) 0.064(3) Uani 1 1 d . . .
H63D H 0.6922 1.1466 0.1782 0.096 Uiso 1 1 calc R H .
H63E H 0.7334 1.1593 0.2123 0.096 Uiso 1 1 calc R . .
H63F H 0.6931 1.1823 0.2099 0.096 Uiso 1 1 calc R . .
C64B C 0.7933(2) 0.9573(2) 0.21702(19) 0.055(3) Uani 1 1 d . . .
H64D H 0.8199 0.9456 0.2223 0.082 Uiso 1 1 calc R H .
H64E H 0.7919 0.9890 0.2094 0.082 Uiso 1 1 calc R . .
H64F H 0.7736 0.9399 0.1963 0.082 Uiso 1 1 calc R . .
C65B C 0.7672(2) 0.8566(2) 0.35572(18) 0.168(8) Uiso 1 1 d RD H 1
C66B C 0.7570(2) 0.8157(2) 0.36721(18) 0.137(6) Uiso 1 1 d RD H 1
C67B C 0.7430(2) 0.8148(2) 0.39600(18) 0.36(2) Uiso 1 1 d RD H 1
C68B C 0.7391(2) 0.8546(2) 0.41329(18) 0.36(2) Uiso 1 1 d RD H 1
C69B C 0.7505(2) 0.8651(3) 0.46992(18) 0.188(9) Uiso 1 1 d RD I 1
C71B C 0.60460(18) 0.8685(3) 0.27326(17) 0.022(13) Uiso 0.257(5) 1 d PRD H 1
C72B C 0.62661(18) 0.8440(3) 0.30598(17) 0.041(12) Uiso 0.257(5) 1 d PR H 1
C73B C 0.61252(18) 0.8385(3) 0.33446(17) 0.094(5) Uiso 0.257(5) 1 d PR H 1
C74B C 0.57644(18) 0.8573(3) 0.33021(17) 0.065(13) Uiso 0.257(5) 1 d PRD H 1
C75B C 0.5544(2) 0.8817(3) 0.29749(18) 0.027(8) Uiso 0.257(5) 1 d PR H 1
C76B C 0.5685(2) 0.8873(3) 0.26901(18) 0.014(7) Uiso 0.257(5) 1 d PR H 1
Br2B Br 0.5632(2) 0.8512(2) 0.37163(17) 0.105(3) Uani 0.257(5) 1 d PD H 1
C71D C 0.6109(6) 0.8758(7) 0.2764(5) 0.069(7) Uiso 0.743(5) 1 d P H 2
C72D C 0.6151(6) 0.8278(7) 0.2971(6) 0.096(6) Uiso 0.743(5) 1 d P H 2
C73D C 0.61252(18) 0.8385(3) 0.33446(17) 0.094(5) Uiso 0.74 1 d P H 2
C74D C 0.6109(8) 0.7928(9) 0.3589(8) 0.145(9) Uiso 0.743(5) 1 d P H 2
C75D C 0.6102(9) 0.8036(10) 0.3972(9) 0.174(11) Uiso 0.743(5) 1 d P H 2
O2D O 0.4951(6) 0.9544(6) 0.3069(6) 0.168(7) Uiso 0.743(5) 1 d P H 2
C1D C 0.4811(9) 0.9674(9) 0.3370(9) 0.193(13) Uiso 0.743(5) 1 d PD H 2
C2D C 0.5114(8) 0.9421(8) 0.3698(6) 0.139(9) Uiso 0.743(5) 1 d PD H 2
C3D C 0.5110(10) 0.9001(8) 0.3462(7) 0.222(15) Uiso 0.743(5) 1 d PD H 2
C4D C 0.5196(2) 0.9198(2) 0.3144(2) 0.189(13) Uiso 0.743(5) 1 d PD H 2
C77B C 0.6049(2) 1.0439(2) 0.2670(2) 0.065(3) Uiso 1 1 d RD H .
C78B C 0.5710(2) 1.0216(2) 0.2651(2) 0.135(6) Uiso 1 1 d R . .
C79B C 0.5570(2) 1.0283(2) 0.2936(2) 0.165(8) Uiso 1 1 d R H .
C80B C 0.5769(2) 1.0572(2) 0.3238(2) 0.203(10) Uiso 1 1 d RD . .
C81B C 0.6108(2) 1.0796(2) 0.3256(2) 0.174(8) Uiso 1 1 d R H .
C82B C 0.6248(2) 1.0729(2) 0.2972(2) 0.201(10) Uiso 1 1 d R . .
Br3B Br 0.55983(11) 1.06299(12) 0.36350(11) 0.085(2) Uiso 0.382(5) 1 d PD H .
C83B C 0.76228(11) 1.04211(12) 0.36604(11) 1.8(15) Uiso 0.156(7) 1 d PRD H 1
C84B C 0.75461(11) 1.08806(12) 0.36471(11) 0.104(5) Uiso 0.156(7) 1 d PR H 1
C85B C 0.74654(11) 1.10829(12) 0.39362(11) 1.0(4) Uiso 0.156(7) 1 d PR H 1
C86B C 0.74614(11) 1.08256(12) 0.42386(11) 0.1(9) Uiso 0.156(7) 1 d PRD H 1
C87B C 0.75380(11) 1.03662(12) 0.42519(11) 2(4) Uiso 0.156(7) 1 d PRD H 1
C88B C 0.76187(11) 1.01639(12) 0.39628(11) 2(4) Uiso 0.156(7) 1 d PR H 1
Br4B Br 0.7457(9) 1.0587(7) 0.4711(5) 0.161(13) Uani 0.156(7) 1 d PD H 1
C83D C 0.7595(3) 1.0381(3) 0.3518(3) 0.030(3) Uiso 0.844(7) 1 d P H 2
C84D C 0.75461(11) 1.08806(12) 0.36471(11) 0.104(5) Uiso 0.84 1 d P H 2
C85D C 0.7447(6) 1.0881(9) 0.4004(7) 0.126(8) Uiso 0.844(7) 1 d P H 2
C86D C 0.7571(6) 1.0558(8) 0.4297(7) 0.130(8) Uiso 0.844(7) 1 d P H 2
C87D C 0.7493(7) 1.0529(8) 0.4671(6) 0.050(6) Uiso 0.844(7) 1 d P H 2
O1C O 0.7579(10) 0.2261(15) 0.4469(11) 0.43(2) Uiso 0.772(6) 1 d PD D 2
C1C C 0.7973(11) 0.2150(11) 0.4710(7) 0.203(13) Uiso 0.772(6) 1 d PD D 2
C2C C 0.8200(7) 0.2183(14) 0.4448(9) 0.204(14) Uiso 0.772(6) 1 d PD D 2
C3C C 0.7878(10) 0.2180(10) 0.4039(7) 0.185(12) Uiso 0.772(6) 1 d PD D 2
C4C C 0.7502(9) 0.2333(15) 0.4071(10) 0.28(2) Uiso 0.772(6) 1 d PD D 2

loop_
_atom_site_aniso_label
_atom_site_aniso_U_11
_atom_site_aniso_U_22
_atom_site_aniso_U_33
_atom_site_aniso_U_23
_atom_site_aniso_U_13
_atom_site_aniso_U_12
O1A 0.074(6) 0.053(5) 0.061(6) -0.007(4) 0.022(5) -0.013(5)
O2A 0.075(6) 0.041(4) 0.042(5) -0.009(3) 0.029(4) 0.005(4)
O3A 0.055(5) 0.046(5) 0.042(5) -0.005(3) 0.020(4) 0.009(4)
O4A 0.067(6) 0.060(5) 0.080(6) 0.006(5) 0.028(5) 0.009(5)
O5A 0.072(6) 0.067(6) 0.081(6) -0.016(5) 0.031(5) -0.013(5)
O6A 0.061(5) 0.048(5) 0.056(5) -0.001(4) 0.034(5) -0.002(4)
O7A 0.073(6) 0.034(4) 0.056(5) 0.007(3) 0.036(4) -0.002(4)
O8A 0.086(6) 0.046(5) 0.056(5) -0.009(4) 0.025(5) 0.007(4)
N1A 0.080(8) 0.054(6) 0.067(7) -0.012(6) 0.044(6) -0.018(6)
N2A 0.090(8) 0.039(6) 0.052(7) -0.004(5) 0.040(6) -0.003(6)
N3A 0.088(8) 0.040(6) 0.066(7) 0.001(5) 0.049(6) 0.002(6)
N4A 0.068(7) 0.067(7) 0.065(7) 0.007(6) 0.030(6) 0.025(6)
N5A 0.084(8) 0.076(8) 0.102(9) -0.039(7) 0.056(7) -0.020(7)
N6A 0.084(8) 0.045(6) 0.060(7) -0.010(5) 0.040(6) -0.015(6)
N7A 0.090(8) 0.034(5) 0.067(7) 0.003(5) 0.051(6) 0.003(5)
N8A 0.104(9) 0.058(7) 0.074(8) 0.019(6) 0.049(7) 0.030(7)
C1A 0.083(10) 0.057(8) 0.063(10) -0.005(7) 0.055(9) -0.001(8)
C2A 0.067(9) 0.055(8) 0.055(9) -0.022(7) 0.038(8) -0.014(7)
C3A 0.064(9) 0.080(9) 0.035(7) -0.008(6) 0.032(7) 0.019(8)
C4A 0.072(10) 0.066(9) 0.058(9) -0.011(7) 0.044(8) -0.005(8)
C5A 0.099(12) 0.047(8) 0.075(10) -0.028(7) 0.048(9) -0.018(8)
C6A 0.060(9) 0.043(7) 0.061(8) -0.006(6) 0.036(7) -0.009(6)
C7A 0.095(11) 0.036(7) 0.059(9) 0.017(6) 0.044(9) 0.019(7)
C8A 0.077(10) 0.043(7) 0.054(9) 0.017(6) 0.039(8) 0.010(7)
C9A 0.076(9) 0.045(6) 0.032(7) -0.002(5) 0.030(7) -0.005(6)
C10A 0.069(8) 0.045(7) 0.044(8) -0.008(5) 0.041(7) 0.007(6)
C11A 0.044(7) 0.035(6) 0.053(8) -0.014(5) 0.026(7) -0.002(5)
C12A 0.061(8) 0.034(6) 0.051(8) -0.007(5) 0.035(7) -0.004(5)
C13A 0.071(9) 0.022(6) 0.060(9) -0.005(5) 0.032(8) 0.005(5)
C14A 0.067(9) 0.037(6) 0.048(8) -0.007(5) 0.032(7) 0.006(6)
C15A 0.082(10) 0.046(7) 0.052(8) -0.001(6) 0.040(8) 0.009(6)
C16A 0.069(8) 0.044(7) 0.045(7) 0.004(5) 0.030(7) 0.009(6)
C17A 0.065(8) 0.049(7) 0.054(9) -0.001(6) 0.034(7) 0.006(6)
C18A 0.088(10) 0.053(8) 0.071(10) 0.005(7) 0.043(9) 0.015(8)
C19A 0.055(8) 0.053(7) 0.073(10) -0.004(7) 0.039(7) -0.010(7)
C20A 0.070(9) 0.060(9) 0.070(10) -0.006(8) 0.039(8) 0.007(7)
C21A 0.072(9) 0.059(8) 0.062(9) 0.000(7) 0.035(8) 0.004(7)
C22A 0.058(7) 0.052(7) 0.055(8) -0.012(7) 0.030(6) -0.001(7)
C23A 0.062(8) 0.053(7) 0.050(8) -0.005(6) 0.028(6) 0.002(6)
C24A 0.081(9) 0.029(6) 0.057(8) 0.008(5) 0.046(8) -0.001(6)
C25A 0.065(8) 0.029(6) 0.040(7) 0.000(5) 0.025(7) -0.003(5)
C26A 0.078(9) 0.029(6) 0.054(8) 0.000(5) 0.047(8) -0.001(6)
C27A 0.063(8) 0.027(5) 0.041(7) 0.008(5) 0.029(7) 0.008(5)
C28A 0.062(8) 0.043(6) 0.045(8) 0.002(5) 0.032(7) 0.006(6)
C29A 0.097(10) 0.038(6) 0.044(8) 0.015(5) 0.046(8) 0.000(6)
C30A 0.084(10) 0.048(7) 0.058(9) 0.000(6) 0.047(8) 0.019(6)
C31A 0.094(10) 0.034(6) 0.039(7) 0.001(5) 0.025(7) 0.017(6)
C32A 0.074(9) 0.034(7) 0.046(8) -0.005(5) 0.021(7) -0.002(6)
C33A 0.062(9) 0.100(12) 0.052(8) -0.008(7) 0.035(7) 0.033(8)
C34A 0.074(9) 0.050(7) 0.030(7) 0.001(5) 0.023(6) 0.006(7)
C35A 0.065(8) 0.048(7) 0.025(6) -0.004(5) 0.013(6) -0.001(6)
C36A 0.067(8) 0.069(9) 0.026(6) -0.007(6) 0.017(6) 0.004(7)
C37A 0.095(11) 0.044(7) 0.061(9) -0.023(7) 0.053(9) -0.012(8)
C38A 0.080(11) 0.102(12) 0.070(10) -0.014(9) 0.025(8) -0.025(9)
C39A 0.19(2) 0.069(11) 0.103(15) -0.013(10) 0.079(15) -0.051(12)
C40A 0.147(16) 0.076(11) 0.082(13) -0.006(9) 0.049(12) -0.018(11)
C41A 0.144(14) 0.070(10) 0.068(10) -0.027(8) 0.054(10) -0.020(10)
C42A 0.082(10) 0.048(8) 0.042(8) -0.004(6) 0.024(8) 0.000(7)
C43A 0.073(10) 0.055(8) 0.063(9) 0.008(6) 0.047(8) 0.018(7)
C44A 0.118(12) 0.046(8) 0.079(10) 0.010(7) 0.054(9) 0.021(8)
C45A 0.153(16) 0.041(8) 0.131(14) 0.033(8) 0.101(13) 0.030(10)
C46A 0.112(14) 0.078(12) 0.139(15) 0.049(10) 0.062(12) 0.053(11)
C47A 0.120(13) 0.068(9) 0.075(10) 0.028(8) 0.058(9) 0.043(9)
C48A 0.098(12) 0.060(9) 0.060(9) 0.017(7) 0.054(8) 0.019(8)
C49A 0.101(13) 0.082(11) 0.082(11) -0.041(8) 0.047(10) -0.049(10)
C50A 0.094(13) 0.151(17) 0.116(14) -0.075(13) 0.043(11) -0.044(13)
C51A 0.113(16) 0.156(19) 0.18(2) -0.114(15) 0.082(15) -0.060(14)
C52A 0.20(2) 0.075(11) 0.128(15) -0.068(10) 0.120(16) -0.049(13)
C53A 0.103(11) 0.085(10) 0.104(11) -0.035(9) 0.073(10) -0.044(9)
C54A 0.082(11) 0.061(9) 0.058(9) -0.016(7) 0.035(8) 0.005(8)
C55A 0.111(12) 0.046(8) 0.080(11) 0.004(7) 0.073(10) 0.004(8)
C56A 0.129(13) 0.051(8) 0.072(10) -0.007(7) 0.054(9) 0.005(8)
C57A 0.20(2) 0.056(10) 0.095(14) -0.011(9) 0.078(14) 0.011(12)
C58A 0.178(19) 0.050(9) 0.102(14) 0.001(9) 0.063(14) 0.039(11)
C59A 0.108(13) 0.091(12) 0.105(13) 0.030(10) 0.039(10) 0.037(10)
C60A 0.103(12) 0.048(8) 0.077(11) 0.014(7) 0.051(10) 0.022(8)
C61A 0.081(9) 0.057(7) 0.036(7) 0.010(6) 0.022(7) 0.007(7)
C62A 0.092(10) 0.087(10) 0.067(10) 0.008(8) 0.033(9) 0.006(8)
C63A 0.063(8) 0.047(6) 0.044(7) 0.007(5) 0.029(6) -0.008(6)
C64A 0.29(3) 0.039(8) 0.041(9) -0.001(6) 0.005(13) 0.043(12)
Br1A 0.211(15) 0.217(13) 0.081(8) -0.029(6) 0.067(9) -0.038(10)
Br2A 0.157(8) 0.112(6) 0.059(5) 0.005(5) 0.075(5) 0.021(6)
Br3A 0.197(11) 0.172(11) 0.135(8) -0.007(7) 0.123(8) -0.058(8)
Br4A 0.149(7) 0.272(10) 0.068(4) 0.058(5) 0.062(4) -0.016(6)
O1B 0.056(5) 0.018(3) 0.044(4) 0.000(3) 0.017(4) 0.003(3)
O2B 0.067(6) 0.031(4) 0.087(6) 0.006(4) 0.031(5) -0.001(4)
O3B 0.079(6) 0.031(4) 0.068(6) 0.007(4) 0.028(5) -0.002(4)
O4B 0.057(5) 0.028(4) 0.047(5) -0.007(3) 0.028(4) -0.002(3)
O5B 0.069(5) 0.017(3) 0.069(5) -0.004(3) 0.044(4) 0.000(3)
O6B 0.068(6) 0.025(4) 0.081(6) -0.006(4) 0.018(5) 0.006(4)
O7B 0.075(6) 0.024(4) 0.074(6) -0.011(4) 0.032(5) -0.009(4)
O8B 0.059(5) 0.029(4) 0.047(5) 0.004(3) 0.029(4) 0.001(3)
N1B 0.066(7) 0.034(5) 0.059(6) 0.009(4) 0.032(5) 0.000(5)
N2B 0.068(7) 0.036(5) 0.065(7) 0.019(5) 0.031(6) 0.017(5)
N3B 0.077(8) 0.043(6) 0.054(7) 0.001(5) 0.015(6) -0.003(6)
N4B 0.069(7) 0.041(5) 0.048(6) 0.008(5) 0.035(6) 0.005(5)
N5B 0.073(7) 0.037(5) 0.034(6) -0.001(4) 0.023(5) 0.007(5)
N6B 0.079(8) 0.044(6) 0.076(8) 0.001(6) 0.030(7) 0.010(6)
N7B 0.070(7) 0.040(5) 0.060(7) -0.006(5) 0.037(6) -0.004(5)
N8B 0.068(7) 0.041(5) 0.048(6) -0.005(4) 0.028(5) -0.001(5)
C1B 0.063(9) 0.041(7) 0.044(7) 0.005(5) 0.029(7) 0.004(6)
C2B 0.090(10) 0.019(5) 0.054(8) 0.005(5) 0.047(7) -0.004(6)
C3B 0.054(8) 0.037(7) 0.051(8) 0.004(6) 0.030(7) 0.002(6)
C4B 0.049(8) 0.042(7) 0.054(8) -0.003(6) 0.034(7) -0.001(6)
C5B 0.087(9) 0.012(5) 0.055(8) 0.002(5) 0.044(8) 0.004(6)
C6B 0.083(10) 0.040(7) 0.077(10) 0.027(7) 0.043(9) 0.018(8)
C7B 0.068(9) 0.045(7) 0.044(7) -0.001(5) 0.042(7) 0.004(7)
C8B 0.067(8) 0.026(6) 0.051(7) -0.012(5) 0.040(7) -0.011(6)
C9B 0.063(8) 0.037(6) 0.044(7) 0.012(5) 0.027(6) 0.001(6)
C10B 0.064(9) 0.036(6) 0.049(8) 0.006(5) 0.019(7) -0.005(6)
C11B 0.065(9) 0.036(6) 0.078(9) 0.017(6) 0.049(8) 0.009(6)
C12B 0.050(8) 0.042(7) 0.068(9) 0.004(6) 0.029(7) -0.001(6)
C13B 0.062(9) 0.041(7) 0.049(8) 0.006(6) 0.027(7) -0.005(6)
C14B 0.075(9) 0.034(6) 0.047(8) 0.005(5) 0.039(7) -0.010(6)
C15B 0.055(8) 0.044(6) 0.045(7) 0.007(5) 0.030(7) 0.000(6)
C16B 0.058(8) 0.043(6) 0.044(7) 0.005(5) 0.031(6) -0.007(5)
C17B 0.049(7) 0.036(6) 0.037(7) 0.000(5) 0.022(6) -0.005(5)
C18B 0.054(7) 0.028(6) 0.051(7) -0.007(5) 0.031(6) -0.008(5)
C19B 0.057(7) 0.027(5) 0.041(6) 0.000(5) 0.028(6) 0.003(5)
C20B 0.064(8) 0.026(5) 0.050(7) 0.007(5) 0.042(6) 0.006(5)
C21B 0.048(7) 0.037(6) 0.063(8) -0.012(6) 0.026(6) 0.003(5)
C22B 0.064(7) 0.032(6) 0.062(7) 0.010(5) 0.043(6) 0.011(6)
C23B 0.068(8) 0.033(6) 0.066(8) -0.007(5) 0.043(7) -0.001(5)
C24B 0.066(9) 0.038(7) 0.055(8) -0.005(6) 0.034(7) 0.005(6)
C25B 0.100(11) 0.028(6) 0.054(8) -0.017(6) 0.026(8) 0.024(7)
C26B 0.050(8) 0.022(5) 0.068(9) -0.009(5) 0.020(7) -0.001(6)
C27B 0.066(9) 0.022(6) 0.075(9) -0.004(6) 0.039(8) 0.007(6)
C28B 0.072(9) 0.037(6) 0.056(8) -0.019(6) 0.038(7) -0.005(6)
C29B 0.063(8) 0.034(6) 0.062(8) -0.013(6) 0.030(7) 0.000(6)
C30B 0.073(8) 0.035(6) 0.059(8) -0.006(5) 0.028(7) -0.009(6)
C31B 0.058(7) 0.024(5) 0.048(7) 0.004(5) 0.032(6) 0.008(5)
C32B 0.063(7) 0.031(6) 0.037(6) -0.006(5) 0.022(6) 0.003(5)
C33B 0.064(8) 0.049(7) 0.053(8) 0.012(6) 0.040(7) 0.011(6)
C34B 0.051(7) 0.038(6) 0.044(7) 0.001(5) 0.018(6) 0.006(5)
C35B 0.065(7) 0.022(5) 0.046(7) 0.007(5) 0.034(6) 0.001(5)
C36B 0.059(7) 0.016(5) 0.054(7) 0.004(5) 0.035(6) 0.002(5)
C37B 0.073(10) 0.024(6) 0.092(10) 0.018(6) 0.036(8) 0.002(6)
C38B 0.073(11) 0.064(9) 0.169(16) 0.040(10) 0.055(11) 0.011(8)
C39B 0.064(11) 0.102(13) 0.177(18) 0.028(12) 0.042(11) -0.006(10)
C40B 0.074(12) 0.072(11) 0.168(17) 0.065(11) 0.025(11) 0.018(9)
C41B 0.101(12) 0.057(9) 0.092(11) 0.040(8) 0.027(10) 0.025(9)
C42B 0.071(10) 0.059(8) 0.053(8) 0.020(6) 0.020(7) 0.020(7)
C43B 0.080(10) 0.061(9) 0.070(10) -0.019(8) 0.039(9) -0.011(8)
C44B 0.059(10) 0.077(10) 0.108(14) 0.007(9) 0.006(9) -0.014(8)
C45B 0.155(19) 0.099(14) 0.116(16) -0.051(12) 0.065(15) -0.067(13)
C46B 0.065(10) 0.104(12) 0.083(11) 0.016(9) 0.030(9) 0.001(9)
C47B 0.058(9) 0.060(8) 0.079(11) 0.002(7) 0.023(8) -0.010(7)
C48B 0.080(10) 0.038(7) 0.053(9) -0.011(6) 0.033(8) -0.012(7)
C49B 0.074(10) 0.063(8) 0.045(8) -0.005(7) 0.038(8) -0.007(7)
C50B 0.094(11) 0.077(9) 0.041(8) -0.003(7) 0.026(8) 0.019(9)
C51B 0.076(10) 0.114(13) 0.042(8) 0.003(8) 0.020(8) 0.013(10)
C52B 0.101(13) 0.090(12) 0.061(11) 0.005(9) 0.014(10) 0.029(10)
C53B 0.116(13) 0.056(9) 0.068(11) -0.011(7) 0.024(10) 0.020(9)
C54B 0.084(10) 0.045(7) 0.053(9) 0.000(6) 0.032(8) 0.012(7)
C55B 0.078(9) 0.042(7) 0.052(8) -0.006(6) 0.040(7) -0.005(7)
C56B 0.097(12) 0.052(8) 0.084(10) -0.018(7) 0.052(9) -0.022(8)
C57B 0.068(11) 0.090(12) 0.118(13) -0.046(10) 0.028(10) -0.040(9)
C58B 0.088(12) 0.084(11) 0.112(13) -0.020(10) 0.032(10) -0.025(10)
C59B 0.089(11) 0.060(8) 0.067(10) -0.014(7) 0.021(8) -0.005(8)
C60B 0.067(9) 0.047(7) 0.047(8) -0.007(6) 0.027(7) -0.005(7)
C61B 0.065(8) 0.044(7) 0.084(9) -0.011(6) 0.030(7) -0.003(6)
C62B 0.071(8) 0.029(5) 0.053(7) 0.004(5) 0.033(6) -0.002(5)
C63B 0.065(8) 0.038(7) 0.086(9) 0.001(6) 0.027(7) 0.001(6)
C64B 0.065(8) 0.039(6) 0.068(8) -0.001(6) 0.034(7) -0.001(6)
Br2B 0.124(6) 0.141(6) 0.084(5) 0.004(4) 0.079(5) -0.025(4)
Br4B 0.26(3) 0.148(16) 0.130(15) -0.067(10) 0.131(15) -0.017(12)

loop_
_atom_type_symbol
_atom_type_description
_atom_type_scat_dispersion_real
_atom_type_scat_dispersion_imag
_atom_type_scat_source
C C 0.0033 0.0016 'International Tables Vol C Tables 4.2.6.8 and 6.1.1.4'
H H 0.0000 0.0000 'International Tables Vol C Tables 4.2.6.8 and 6.1.1.4'
N N 0.0061 0.0033 'International Tables Vol C Tables 4.2.6.8 and 6.1.1.4'
O O 0.0106 0.0060 'International Tables Vol C Tables 4.2.6.8 and 6.1.1.4'
Br Br -0.2901 2.4595 'International Tables Vol C Tables 4.2.6.8 and 6.1.1.4'

loop_
_geom_angle_atom_site_label_1
_geom_angle_atom_site_label_2
_geom_angle_atom_site_label_3
_geom_angle
C1A O1A C34A 127.7(10)
C2A O2A C11A 117.1(7)
C3A O3A C13A 115.8(8)
C4A O4A C18A 125.8(10)
C5A O5A C20A 125.3(10)
C6A O6A C25A 116.0(8)
C8A O7A C27A 118.7(8)
C7A O8A C32A 127.6(10)
C1A N1A C37A 113.6(11)
C2A N2A C42A 115.8(11)
C3A N3A C43A 115.0(10)
C4A N4A C48A 116.3(11)
C5A N5A C49A 115.6(12)
C6A N6A C54A 115.4(11)
C8A N7A C55A 117.3(11)
C7A N8A C60A 115.8(12)
N1A C1A O1A 112.6(13)
N1A C1A C2A 121.3(12)
O1A C1A C2A 126.1(12)
N2A C2A O2A 121.0(12)
N2A C2A C1A 123.6(11)
O2A C2A C1A 115.3(11)
N3A C3A O3A 119.9(11)
N3A C3A C4A 123.5(11)
O3A C3A C4A 116.5(12)
N4A C4A O4A 113.0(11)
N4A C4A C3A 121.3(12)
O4A C4A C3A 125.8(12)
N5A C5A O5A 111.2(13)
N5A C5A C6A 121.4(11)
O5A C5A C6A 127.4(11)
N6A C6A O6A 119.1(11)
N6A C6A C5A 124.4(11)
O6A C6A C5A 116.5(10)
N8A C7A O8A 112.8(13)
N8A C7A C8A 123.2(12)
O8A C7A C8A 124.0(11)
N7A C8A O7A 120.0(12)
N7A C8A C7A 121.9(11)
O7A C8A C7A 118.0(11)
C65C C9A C10A 114.5(9)
C65C C9A C35A 114.0(8)
C10A C9A C35A 108.3(8)
C65C C9A C65A 3.9(6)
C10A C9A C65A 118.4(9)
C35A C9A C65A 111.9(8)
C15A C10A C11A 116.9(11)
C15A C10A C9A 125.0(9)
C11A C10A C9A 118.0(10)
C12A C11A C10A 123.5(10)
C12A C11A O2A 117.0(9)
C10A C11A O2A 118.9(10)
C11A C12A C13A 115.7(10)
C11A C12A C61A 122.7(10)
C13A C12A C61A 121.6(11)
C14A C13A O3A 119.2(11)
C14A C13A C12A 123.6(12)
O3A C13A C12A 117.1(10)
C13A C14A C15A 116.8(11)
C13A C14A C16A 120.4(11)
C15A C14A C16A 122.7(10)
C10A C15A C14A 123.5(10)
C71C C16A C14A 116.4(11)
C71C C16A C17A 112.4(9)
C14A C16A C17A 105.7(8)
C71C C16A C71A 17.8(8)
C14A C16A C71A 131.4(10)
C17A C16A C71A 110.5(8)
C22A C17A C18A 118.3(11)
C22A C17A C16A 118.8(11)
C18A C17A C16A 122.8(10)
C17A C18A C19A 121.9(11)
C17A C18A O4A 124.3(11)
C19A C18A O4A 113.1(12)
C18A C19A C20A 116.4(12)
C18A C19A C62A 123.9(12)
C20A C19A C62A 119.7(11)
C21A C20A C19A 122.2(12)
C21A C20A O5A 124.6(11)
C19A C20A O5A 113.0(12)
C22A C21A C20A 117.0(11)
C22A C21A C23A 120.7(12)
C20A C21A C23A 122.3(11)
C17A C22A C21A 123.9(12)
C21A C23A C77A 115.0(9)
C21A C23A C24A 105.9(8)
C77A C23A C24A 114.0(9)
C29A C24A C25A 117.3(11)
C29A C24A C23A 124.5(9)
C25A C24A C23A 118.2(11)
C26A C25A O6A 120.3(9)
C26A C25A C24A 122.5(11)
O6A C25A C24A 116.8(10)
C27A C26A C25A 116.1(9)
C27A C26A C63A 124.2(10)
C25A C26A C63A 119.7(11)
C28A C27A O7A 118.5(11)
C28A C27A C26A 124.4(11)
O7A C27A C26A 116.9(9)
C27A C28A C29A 118.4(11)
C27A C28A C30A 118.6(11)
C29A C28A C30A 122.7(10)
C28A C29A C24A 121.2(10)
C28A C30A C83A 118.2(10)
C28A C30A C31A 109.5(9)
C83A C30A C31A 111.2(9)
C36A C31A C32A 118.3(11)
C36A C31A C30A 118.1(11)
C32A C31A C30A 122.6(9)
C33A C32A O8A 117.2(11)
C33A C32A C31A 117.5(10)
O8A C32A C31A 123.0(10)
C64A C33A C34A 125.1(15)
C64A C33A C32A 110.3(13)
C34A C33A C32A 123.3(12)
C33A C34A C35A 121.4(12)
C33A C34A O1A 116.2(12)
C35A C34A O1A 121.8(10)
C34A C35A C36A 115.8(10)
C34A C35A C9A 125.4(10)
C36A C35A C9A 118.8(10)
C31A C36A C35A 122.7(11)
C42A C37A N1A 122.7(11)
C42A C37A C38A 121.3(13)
N1A C37A C38A 116.0(14)
C39A C38A C37A 121.4(15)
C38A C39A C40A 118.9(16)
C41A C40A C39A 117.0(15)
C40A C41A C42A 125.5(16)
N2A C42A C37A 123.0(11)
N2A C42A C41A 121.1(13)
C37A C42A C41A 115.9(13)
C44A C43A C48A 121.4(12)
C44A C43A N3A 118.1(12)
C48A C43A N3A 120.4(11)
C45A C44A C43A 119.0(14)
C44A C45A C46A 121.5(14)
C47A C46A C45A 120.5(14)
C46A C47A C48A 119.9(15)
N4A C48A C43A 123.0(12)
N4A C48A C47A 119.2(14)
C43A C48A C47A 117.7(13)
N5A C49A C50A 117.2(16)
N5A C49A C54A 122.2(12)
C50A C49A C54A 120.6(16)
C49A C50A C51A 118.7(17)
C52A C51A C50A 121.2(17)
C51A C52A C53A 121.7(15)
C54A C53A C52A 114.8(14)
N6A C54A C49A 120.7(11)
N6A C54A C53A 117.1(13)
C49A C54A C53A 122.1(14)
N7A C55A C60A 120.9(12)
N7A C55A C56A 119.1(15)
C60A C55A C56A 119.9(13)
C55A C56A C57A 119.9(15)
C56A C57A C58A 120.4(14)
C59A C58A C57A 120.0(15)
C58A C59A C60A 120.1(16)
C55A C60A N8A 120.8(11)
C55A C60A C59A 119.6(14)
N8A C60A C59A 119.5(15)
C66A C65A C70A 120.0
C66A C65A C9A 125.1(6)
C70A C65A C9A 114.4(6)
C65A C66A C67A 120.00(18)
C68A C67A C66A 120.0(2)
C69A C68A C67A 120.00(5)
C69A C68A Br1A 123.6
C67A C68A Br1A 111.40(7)
C70A C69A C68A 120.00(7)
C69A C70A C65A 120.00(10)
C72A C71A C76A 120.0
C72A C71A C16A 129.4(6)
C76A C71A C16A 109.4(6)
C71A C72A C73A 120.0
C74A C73A C72A 120.0
C75A C74A C73A 120.0
C75A C74A Br2A 120.5(4)
C73A C74A Br2A 118.5(4)
C74A C75A C76A 120.0
C75A C76A C71A 120.0
C16A C71C C72C 112.4(16)
C78A C77A C82A 120.0
C78A C77A C23A 113.0(5)
C82A C77A C23A 125.5(5)
C77A C78A C79A 120.0
C80A C79A C78A 120.0
C79A C80A C81A 120.0
C79A C80A Br3A 135.3(5)
C81A C80A Br3A 104.1(5)
C82A C81A C80A 120.0
C81A C82A C77A 120.0
C84A C83A C88A 120.0
C84A C83A C30A 120.6(7)
C88A C83A C30A 117.8(7)
C85A C84A C83A 120.0
C84A C85A C86A 120.0
C85A C86A C87A 120.0
C85A C86A Br4A 112.9(4)
C87A C86A Br4A 124.1(4)
C88A C87A C86A 120.0
C87A C88A C83A 120.0
C1B O1B C34B 117.3(8)
C2B O2B C11B 129.1(8)
C3B O3B C13B 129.2(8)
C4B O4B C18B 117.4(7)
C5B O5B C20B 114.9(7)
C6B O6B C25B 129.0(8)
C7B O7B C27B 128.9(8)
C8B O8B C36B 117.0(8)
C1B N1B C37B 116.0(9)
C2B N2B C42B 115.7(10)
C3B N3B C43B 115.2(11)
C4B N4B C48B 118.0(10)
C5B N5B C49B 116.5(10)
C6B N6B C54B 117.2(11)
C7B N7B C55B 118.1(10)
C8B N8B C60B 118.2(9)
N1B C1B O1B 118.7(9)
N1B C1B C2B 123.1(11)
O1B C1B C2B 118.1(10)
N2B C2B O2B 112.8(9)
N2B C2B C1B 123.1(12)
O2B C2B C1B 124.1(11)
N3B C3B O3B 113.2(10)
N3B C3B C4B 123.3(12)
O3B C3B C4B 123.4(11)
N4B C4B O4B 119.8(9)
N4B C4B C3B 121.1(10)
O4B C4B C3B 119.1(11)
N5B C5B O5B 121.6(9)
N5B C5B C6B 121.5(11)
O5B C5B C6B 116.9(12)
N6B C6B O6B 114.1(11)
N6B C6B C5B 122.7(13)
O6B C6B C5B 123.1(11)
N7B C7B O7B 115.7(9)
N7B C7B C8B 121.2(11)
O7B C7B C8B 123.1(11)
N8B C8B O8B 120.6(9)
N8B C8B C7B 121.1(10)
O8B C8B C7B 118.0(10)
C10B C9B C33B 108.2(8)
C10B C9B C65B 111.3(8)
C33B C9B C65B 128.2(8)
C11B C10B C15B 115.3(11)
C11B C10B C9B 124.8(11)
C15B C10B C9B 119.7(10)
O2B C11B C10B 122.2(12)
O2B C11B C12B 115.0(10)
C10B C11B C12B 122.2(11)
C13B C12B C11B 117.4(11)
C13B C12B C61B 121.0(11)
C11B C12B C61B 121.6(10)
C12B C13B C14B 123.8(11)
C12B C13B O3B 114.2(10)
C14B C13B O3B 121.6(10)
C15B C14B C13B 116.1(11)
C15B C14B C16B 120.1(9)
C13B C14B C16B 123.7(11)
C14B C15B C10B 125.0(10)
C17B C16B C71B 117.1(8)
C17B C16B C71D 110.0(10)
C71B C16B C71D 11.5(9)
C17B C16B C14B 106.8(7)
C71B C16B C14B 116.6(8)
C71D C16B C14B 112.9(10)
C18B C17B C22B 115.8(8)
C18B C17B C16B 119.9(8)
C22B C17B C16B 124.1(9)
C17B C18B C19B 126.1(8)
C17B C18B O4B 118.3(8)
C19B C18B O4B 115.4(8)
C20B C19B C18B 113.0(8)
C20B C19B C62B 123.9(8)
C18B C19B C62B 123.0(8)
C21B C20B C19B 124.2(8)
C21B C20B O5B 119.7(8)
C19B C20B O5B 116.1(8)
C22B C21B C20B 118.1(9)
C22B C21B C23B 125.3(10)
C20B C21B C23B 116.3(9)
C21B C22B C17B 122.7(9)
C77B C23B C21B 116.6(8)
C77B C23B C24B 112.8(8)
C21B C23B C24B 108.4(8)
C29B C24B C25B 117.2(11)
C29B C24B C23B 120.2(10)
C25B C24B C23B 122.5(11)
C26B C25B C24B 123.1(11)
C26B C25B O6B 113.5(10)
C24B C25B O6B 123.0(12)
C25B C26B C27B 115.8(10)
C25B C26B C63B 123.2(11)
C27B C26B C63B 120.9(10)
C28B C27B C26B 124.2(11)
C28B C27B O7B 122.4(11)
C26B C27B O7B 112.8(9)
C29B C28B C27B 115.0(12)
C29B C28B C30B 119.0(10)
C27B C28B C30B 125.9(11)
C24B C29B C28B 124.4(11)
C83D C30B C28B 115.0(9)
C83D C30B C31B 115.6(8)
C28B C30B C31B 104.7(8)
C83D C30B C83B 6.3(4)
C28B C30B C83B 117.0(7)
C31B C30B C83B 119.3(7)
C32B C31B C36B 117.7(8)
C32B C31B C30B 120.8(8)
C36B C31B C30B 121.2(8)
C31B C32B C33B 122.4(9)
C34B C33B C32B 116.0(9)
C34B C33B C9B 119.6(9)
C32B C33B C9B 124.2(9)
C35B C34B C33B 124.5(9)
C35B C34B O1B 119.0(9)
C33B C34B O1B 116.4(8)
C34B C35B C36B 115.9(9)
C34B C35B C64B 126.9(8)
C36B C35B C64B 117.0(8)
C35B C36B C31B 123.4(8)
C35B C36B O8B 118.0(8)
C31B C36B O8B 118.6(7)
N1B C37B C38B 119.3(10)
N1B C37B C42B 120.9(11)
C38B C37B C42B 119.9(12)
C37B C38B C39B 118.9(12)
C40B C39B C38B 123.5(14)
C39B C40B C41B 117.9(13)
C42B C41B C40B 121.9(13)
N2B C42B C41B 120.7(12)
N2B C42B C37B 121.3(11)
C41B C42B C37B 118.0(13)
N3B C43B C48B 124.8(12)
N3B C43B C44B 117.0(13)
C48B C43B C44B 118.2(14)
C45B C44B C43B 116.4(14)
C46B C45B C44B 123.5(14)
C47B C46B C45B 119.1(14)
C46B C47B C48B 119.4(12)
N4B C48B C43B 117.5(12)
N4B C48B C47B 119.5(11)
C43B C48B C47B 122.9(12)
N5B C49B C54B 121.4(12)
N5B C49B C50B 119.8(11)
C54B C49B C50B 118.9(13)
C51B C50B C49B 119.0(13)
C50B C51B C52B 122.1(14)
C53B C52B C51B 120.7(14)
C52B C53B C54B 119.8(13)
N6B C54B C49B 120.4(12)
N6B C54B C53B 119.9(12)
C49B C54B C53B 119.5(13)
N7B C55B C56B 119.7(11)
N7B C55B C60B 121.0(11)
C56B C55B C60B 119.4(12)
C57B C56B C55B 120.4(13)
C56B C57B C58B 121.6(13)
C59B C58B C57B 118.4(14)
C58B C59B C60B 120.5(13)
C55B C60B N8B 120.4(12)
C55B C60B C59B 119.7(12)
N8B C60B C59B 119.9(10)
C66B C65B C9B 126.3(5)
C67B C66B C65B 120.0
C68B C67B C66B 120.0
C72B C71B C76B 120.0
C72B C71B C16B 118.5(5)
C76B C71B C16B 120.8(5)
C73B C72B C71B 120.0
C72B C73B C74B 120.0
C75B C74B C73B 120.0
C75B C74B Br2B 124.4(3)
C73B C74B Br2B 115.5(3)
C74B C75B C76B 120.0
C75B C76B C71B 120.0
C16B C71D C72D 107.0(14)
C4D O2D C1D 116.9(17)
O2D C1D C2D 98.3(18)
C1D C2D C3D 95.0(17)
C4D C3D C2D 101.7(16)
O2D C4D C3D 97.7(15)
C78B C77B C82B 120.0
C78B C77B C23B 119.6(5)
C82B C77B C23B 120.1(5)
C79B C78B C77B 120.0
C78B C79B C80B 120.0
C79B C80B C81B 120.0
C79B C80B Br3B 119.7(3)
C81B C80B Br3B 120.2(3)
C82B C81B C80B 120.0
C81B C82B C77B 120.0
C84B C83B C88B 120.0
C84B C83B C30B 94.1(3)
C88B C83B C30B 145.5(3)
C83B C84B C85B 120.0
C86B C85B C84B 120.0
C85B C86B C87B 120.0
C85B C86B Br4B 168.0(6)
C87B C86B Br4B 71.7(6)
C88B C87B C86B 120.0
C88B C87B Br4B 172.4(7)
C86B C87B Br4B 67.1(6)
C87B C88B C83B 120.0
C86B Br4B C87B 41.2(3)
C85D C86D C87D 130(2)
C1C O1C C4C 115.9(19)
O1C C1C C2C 104.2(17)
C3C C2C C1C 105.1(16)
C4C C3C C2C 105.9(17)
O1C C4C C3C 104.0(18)

loop_
_geom_bond_atom_site_label_1
_geom_bond_atom_site_label_2
_geom_bond_distance
O1A C1A 1.354(13)
O1A C34A 1.403(12)
O2A C2A 1.372(12)
O2A C11A 1.417(11)
O3A C3A 1.376(12)
O3A C13A 1.410(13)
O4A C4A 1.363(13)
O4A C18A 1.417(13)
O5A C5A 1.366(13)
O5A C20A 1.420(14)
O6A C6A 1.378(12)
O6A C25A 1.405(12)
O7A C8A 1.359(12)
O7A C27A 1.381(11)
O8A C7A 1.340(13)
O8A C32A 1.388(12)
N1A C1A 1.289(14)
N1A C37A 1.417(14)
N2A C2A 1.268(14)
N2A C42A 1.334(14)
N3A C3A 1.316(14)
N3A C43A 1.400(13)
N4A C4A 1.306(14)
N4A C48A 1.368(14)
N5A C5A 1.296(14)
N5A C49A 1.374(17)
N6A C6A 1.286(13)
N6A C54A 1.368(15)
N7A C8A 1.309(13)
N7A C55A 1.354(15)
N8A C7A 1.282(13)
N8A C60A 1.406(16)
C1A C2A 1.470(17)
C3A C4A 1.443(16)
C5A C6A 1.417(16)
C7A C8A 1.428(16)
C9A C65C 1.496(12)
C9A C10A 1.502(14)
C9A C35A 1.510(14)
C9A C65A 1.681(11)
C10A C15A 1.359(14)
C10A C11A 1.411(13)
C11A C12A 1.403(14)
C12A C13A 1.415(14)
C12A C61A 1.509(14)
C13A C14A 1.373(14)
C14A C15A 1.427(15)
C14A C16A 1.503(14)
C16A C71C 1.453(15)
C16A C17A 1.560(14)
C16A C71A 1.560(11)
C17A C22A 1.346(14)
C17A C18A 1.395(15)
C18A C19A 1.403(15)
C19A C20A 1.407(15)
C19A C62A 1.509(16)
C20A C21A 1.402(16)
C21A C22A 1.375(14)
C21A C23A 1.531(15)
C23A C77A 1.534(11)
C23A C24A 1.564(14)
C24A C29A 1.406(14)
C24A C25A 1.422(13)
C25A C26A 1.394(14)
C26A C27A 1.390(14)
C26A C63A 1.503(13)
C27A C28A 1.369(13)
C28A C29A 1.390(14)
C28A C30A 1.465(15)
C30A C83A 1.495(11)
C30A C31A 1.558(15)
C31A C36A 1.390(13)
C31A C32A 1.396(15)
C32A C33A 1.380(16)
C33A C64A 1.265(14)
C33A C34A 1.333(15)
C34A C35A 1.395(14)
C35A C36A 1.406(14)
C37A C42A 1.349(16)
C37A C38A 1.465(16)
C38A C39A 1.317(18)
C39A C40A 1.47(2)
C40A C41A 1.363(18)
C41A C42A 1.408(16)
C43A C44A 1.366(15)
C43A C48A 1.394(16)
C44A C45A 1.332(16)
C45A C46A 1.374(19)
C46A C47A 1.346(18)
C47A C48A 1.393(16)
C49A C50A 1.390(18)
C49A C54A 1.388(17)
C50A C51A 1.41(2)
C51A C52A 1.34(2)
C52A C53A 1.472(18)
C53A C54A 1.413(16)
C55A C60A 1.405(17)
C55A C56A 1.404(16)
C56A C57A 1.400(18)
C57A C58A 1.44(2)
C58A C59A 1.358(19)
C59A C60A 1.453(17)
C65A C66A 1.3899
C65A C70A 1.390(4)
C66A C67A 1.390(3)
C67A C68A 1.390(3)
C68A C69A 1.3900
C68A Br1A 1.8168
C69A C70A 1.390(2)
C68C C69C 1.582(17)
C71A C72A 1.3900
C71A C76A 1.3901
C72A C73A 1.3900
C73A C74A 1.3900
C74A C75A 1.3900
C74A Br2A 1.920(10)
C75A C76A 1.3900
C71C C72C 1.58(3)
C77A C78A 1.3900
C77A C82A 1.3900
C78A C79A 1.3900
C79A C80A 1.3900
C80A C81A 1.3900
C80A Br3A 1.884(10)
C81A C82A 1.3900
C80C C81C 1.72(3)
C83A C84A 1.3900
C83A C88A 1.3901
C84A C85A 1.3900
C85A C86A 1.3900
C86A C87A 1.3900
C86A Br4A 1.941(10)
C87A C88A 1.3900
O1B C1B 1.375(11)
O1B C34B 1.421(11)
O2B C2B 1.357(12)
O2B C11B 1.368(12)
O3B C3B 1.341(12)
O3B C13B 1.432(12)
O4B C4B 1.368(11)
O4B C18B 1.443(10)
O5B C5B 1.367(12)
O5B C20B 1.438(10)
O6B C6B 1.393(14)
O6B C25B 1.420(13)
O7B C7B 1.352(12)
O7B C27B 1.413(12)
O8B C8B 1.359(11)
O8B C36B 1.416(10)
N1B C1B 1.299(12)
N1B C37B 1.345(13)
N2B C2B 1.287(12)
N2B C42B 1.358(14)
N3B C3B 1.272(13)
N3B C43B 1.347(15)
N4B C4B 1.316(13)
N4B C48B 1.362(13)
N5B C5B 1.269(13)
N5B C49B 1.375(14)
N6B C6B 1.263(13)
N6B C54B 1.360(14)
N7B C7B 1.299(12)
N7B C55B 1.358(13)
N8B C8B 1.269(12)
N8B C60B 1.395(13)
C1B C2B 1.429(13)
C3B C4B 1.419(14)
C5B C6B 1.456(14)
C7B C8B 1.469(13)
C9B C10B 1.510(14)
C9B C33B 1.531(12)
C9B C65B 1.537(8)
C10B C11B 1.385(14)
C10B C15B 1.423(14)
C11B C12B 1.438(15)
C12B C13B 1.341(14)
C12B C61B 1.508(14)
C13B C14B 1.422(14)
C14B C15B 1.348(13)
C14B C16B 1.547(14)
C16B C17B 1.520(12)
C16B C71B 1.521(10)
C16B C71D 1.520(18)
C17B C18B 1.379(12)
C17B C22B 1.390(12)
C18B C19B 1.407(12)
C19B C20B 1.392(12)
C19B C62B 1.513(13)
C20B C21B 1.389(13)
C21B C22B 1.364(13)
C21B C23B 1.520(12)
C23B C77B 1.474(10)
C23B C24B 1.548(15)
C24B C29B 1.365(14)
C24B C25B 1.398(14)
C25B C26B 1.373(15)
C26B C27B 1.408(14)
C26B C63B 1.498(14)
C27B C28B 1.394(14)
C28B C29B 1.385(14)
C28B C30B 1.573(15)
C30B C83D 1.441(13)
C30B C31B 1.568(12)
C30B C83B 1.935(10)
C31B C32B 1.356(12)
C31B C36B 1.393(12)
C32B C33B 1.410(12)
C33B C34B 1.389(13)
C34B C35B 1.368(12)
C35B C36B 1.380(12)
C35B C64B 1.454(10)
C37B C38B 1.386(16)
C37B C42B 1.444(15)
C38B C39B 1.417(18)
C39B C40B 1.355(18)
C40B C41B 1.409(18)
C41B C42B 1.412(15)
C43B C48B 1.397(16)
C43B C44B 1.432(16)
C44B C45B 1.41(2)
C45B C46B 1.41(2)
C46B C47B 1.343(16)
C47B C48B 1.416(15)
C49B C54B 1.401(15)
C49B C50B 1.413(16)
C50B C51B 1.365(16)
C51B C52B 1.396(18)
C52B C53B 1.318(17)
C53B C54B 1.447(17)
C55B C56B 1.379(15)
C55B C60B 1.393(14)
C56B C57B 1.326(16)
C57B C58B 1.431(18)
C58B C59B 1.342(16)
C59B C60B 1.404(16)
C65B C66B 1.3904
C66B C67B 1.3899
C67B C68B 1.3898
C71B C72B 1.3900
C71B C76B 1.3901
C72B C73B 1.3900
C73B C74B 1.3900
C74B C75B 1.3900
C74B Br2B 1.841(7)
C75B C76B 1.3900
C71D C72D 1.61(2)
C74D C75D 1.51(3)
O2D C4D 1.320(19)
O2D C1D 1.49(3)
C1D C2D 1.502(18)
C2D C3D 1.535(18)
C3D C4D 1.493(18)
C77B C78B 1.3900
C77B C82B 1.3901
C78B C79B 1.3900
C79B C80B 1.3900
C80B C81B 1.3900
C80B Br3B 1.868(8)
C81B C82B 1.3900
C83B C84B 1.3900
C83B C88B 1.3900
C84B C85B 1.3900
C85B C86B 1.3900
C86B C87B 1.3900
C86B Br4B 1.944(16)
C87B C88B 1.3900
C87B Br4B 2.003(14)
C85D C86D 1.40(3)
C86D C87D 1.57(3)
O1C C1C 1.410(18)
O1C C4C 1.446(19)
C1C C2C 1.544(18)
C2C C3C 1.536(18)
C3C C4C 1.509(18)
